data_4000973
loop_
_publ_author_name
'Niewa, Rainer'
'Rau, Dieter'
'Wosylus, Aron'
'Meier, Katrin'
'Hanfland, Michael'
'Wessel, Michael'
'Dronskowski, Richard'
'Dzivenko, Dmytro A.'
'Riedel, Ralf'
'Schwarz, Ulrich'

_publ_section_title
;
 High-Pressure, High-Temperature Single-Crystal Growth, Ab initio
 Electronic Structure Calculations, and Equation of State of \e-Fe3N1+x
;
_journal_issue 2
_journal_name_full 'Chemistry of Materials'
_journal_page_first 392
_journal_paper_doi 10.1021/cm802721k
_journal_volume 21
_journal_year 2009
_chemical_formula_sum 'Fe3 N1.08'
_chemical_formula_weight 182.61
_chemical_name_systematic
;
 ?
;
_space_group_IT_number 149
_symmetry_space_group_name_Hall 'P 3 2'
_symmetry_space_group_name_H-M 'P 3 1 2'
_atom_sites_solution_primary direct
_atom_sites_solution_secondary difmap
_audit_creation_method SHELXL-97
_cell_angle_alpha 90.00
_cell_angle_beta 90.00
_cell_angle_gamma 120.00
_cell_formula_units_Z 2
_cell_length_a 4.7241(2)
_cell_length_b 4.7241(2)
_cell_length_c 4.3862(2)
_cell_measurement_temperature 293(2)
_cell_volume 84.773(6)
_computing_structure_refinement 'SHELXL-97 (Sheldrick, 1997)'
_diffrn_ambient_temperature 293(2)
_diffrn_measured_fraction_theta_full 1.000
_diffrn_measured_fraction_theta_max 1.000
_diffrn_radiation_monochromator graphite
_diffrn_radiation_source 'fine-focus sealed tube'
_diffrn_radiation_type AgK\a
_diffrn_radiation_wavelength 0.56083
_diffrn_reflns_av_R_equivalents 0.0107
_diffrn_reflns_av_sigmaI/netI 0.0161
_diffrn_reflns_limit_h_max 9
_diffrn_reflns_limit_h_min -4
_diffrn_reflns_limit_k_max 8
_diffrn_reflns_limit_k_min -8
_diffrn_reflns_limit_l_max 7
_diffrn_reflns_limit_l_min -8
_diffrn_reflns_number 1088
_diffrn_reflns_theta_full 33.98
_diffrn_reflns_theta_max 33.98
_diffrn_reflns_theta_min 3.67
_exptl_absorpt_coefficient_mu 12.770
_exptl_absorpt_correction_type none
_exptl_crystal_density_diffrn 7.154
_exptl_crystal_density_method 'not measured'
_exptl_crystal_F_000 171
_exptl_crystal_size_max 0.017
_exptl_crystal_size_mid 0.017
_exptl_crystal_size_min 0.017
_refine_diff_density_max 2.440
_refine_diff_density_min -0.859
_refine_diff_density_rms 0.202
_refine_ls_abs_structure_details 'Flack H D (1983), Acta Cryst. A39, 876-881'
_refine_ls_abs_structure_Flack 0.1(2)
_refine_ls_extinction_coef 0.064(8)
_refine_ls_extinction_expression Fc^*^=kFc[1+0.001xFc^2^\l^3^/sin(2\q)]^-1/4^
_refine_ls_extinction_method SHELXL
_refine_ls_goodness_of_fit_ref 1.129
_refine_ls_matrix_type full
_refine_ls_number_parameters 21
_refine_ls_number_reflns 477
_refine_ls_number_restraints 0
_refine_ls_restrained_S_all 1.129
_refine_ls_R_factor_all 0.0339
_refine_ls_R_factor_gt 0.0189
_refine_ls_shift/su_max 0.005
_refine_ls_shift/su_mean 0.002
_refine_ls_structure_factor_coef Fsqd
_refine_ls_weighting_details 'calc w=1/[\s^2^(Fo^2^)+(0.0190P)^2^+0.1020P] where P=(Fo^2^+2Fc^2^)/3'
_refine_ls_weighting_scheme calc
_refine_ls_wR_factor_gt 0.0453
_refine_ls_wR_factor_ref 0.0556
_reflns_number_gt 301
_reflns_number_total 477
_reflns_threshold_expression >2sigma(I)
_cod_data_source_file cm802721k_si_001.cif
_cod_data_source_block p312_2_filt
_cod_original_sg_symbol_H-M P312
_cod_database_code 4000973

loop_
_symmetry_equiv_pos_as_xyz
'x, y, z'
'x, x-y, -z'
'-x+y, y, -z'
'-y, -x, -z'
'-y, x-y, z'
'-x+y, -x, z'

loop_
_atom_site_label
_atom_site_type_symbol
_atom_site_fract_x
_atom_site_fract_y
_atom_site_fract_z
_atom_site_U_iso_or_equiv
_atom_site_adp_type
_atom_site_occupancy
_atom_site_symmetry_multiplicity
_atom_site_calc_flag
_atom_site_refinement_flags
Fe1 Fe 0.99689(6) 0.33197(7) 0.24995(5) 0.00670(8) Uani 1 1 d .
N1 N 0.0000 0.0000 0.0000 0.0051(7) Uani 0.884(15) 6 d SP
N2 N 0.3333 0.6667 0.5000 0.0060(9) Uani 0.82(2) 6 d SP
N3 N 0.6667 0.3333 0.5000 0.0096(19) Uani 0.46(2) 6 d SP

loop_
_atom_site_aniso_label
_atom_site_aniso_U_11
_atom_site_aniso_U_22
_atom_site_aniso_U_33
_atom_site_aniso_U_23
_atom_site_aniso_U_13
_atom_site_aniso_U_12
Fe1 0.00704(12) 0.00627(11) 0.00610(10) -0.00118(7) -0.00042(9) 0.00280(8)
N1 0.0048(10) 0.0048(10) 0.0056(14) 0.000 0.000 0.0024(5)
N2 0.0062(11) 0.0062(11) 0.0057(18) 0.000 0.000 0.0031(5)
N3 0.010(2) 0.010(2) 0.009(4) 0.000 0.000 0.0050(11)

loop_
_atom_type_symbol
_atom_type_description
_atom_type_scat_dispersion_real
_atom_type_scat_dispersion_imag
_atom_type_scat_source
Fe Fe 0.2886 0.5448 'International Tables Vol C Tables 4.2.6.8 and 6.1.1.4'
N N 0.0030 0.0019 'International Tables Vol C Tables 4.2.6.8 and 6.1.1.4'

loop_
_geom_angle_atom_site_label_1
_geom_angle_atom_site_label_2
_geom_angle_atom_site_label_3
_geom_angle
_geom_angle_site_symmetry_1
_geom_angle_site_symmetry_3
N3 Fe1 N1 132.126(15) . 1_655
N3 Fe1 N2 90.595(11) . 1_655
N1 Fe1 N2 130.927(15) 1_655 1_655
N3 Fe1 Fe1 103.501(12) . 4_665
N1 Fe1 Fe1 45.575(8) 1_655 4_665
N2 Fe1 Fe1 159.994(18) 1_655 4_665
N3 Fe1 Fe1 45.268(9) . 4_666
N1 Fe1 Fe1 103.427(13) 1_655 4_666
N2 Fe1 Fe1 90.631(12) 1_655 4_666
Fe1 Fe1 Fe1 109.373(19) 4_665 4_666
N3 Fe1 Fe1 103.098(14) . 2
N1 Fe1 Fe1 90.822(13) 1_655 2
N2 Fe1 Fe1 102.973(14) 1_655 2
Fe1 Fe1 Fe1 60.362(12) 4_665 2
Fe1 Fe1 Fe1 146.257(4) 4_666 2
N3 Fe1 Fe1 45.030(8) . 2_556
N1 Fe1 Fe1 160.471(19) 1_655 2_556
N2 Fe1 Fe1 45.565(8) 1_655 2_556
Fe1 Fe1 Fe1 146.257(4) 4_665 2_556
Fe1 Fe1 Fe1 60.345(12) 4_666 2_556
Fe1 Fe1 Fe1 108.70(2) 2 2_556
N3 Fe1 Fe1 44.851(5) . 6_665
N1 Fe1 Fe1 90.548(14) 1_655 6_665
N2 Fe1 Fe1 135.445(11) 1_655 6_665
Fe1 Fe1 Fe1 60.025(12) 4_665 6_665
Fe1 Fe1 Fe1 60.033(12) 4_666 6_665
Fe1 Fe1 Fe1 89.881(6) 2 6_665
Fe1 Fe1 Fe1 89.881(6) 2_556 6_665
N3 Fe1 Fe1 44.851(5) . 5_655
N1 Fe1 Fe1 135.693(9) 1_655 5_655
N2 Fe1 Fe1 90.044(16) 1_655 5_655
Fe1 Fe1 Fe1 90.118(6) 4_665 5_655
Fe1 Fe1 Fe1 90.118(6) 4_666 5_655
Fe1 Fe1 Fe1 59.614(13) 2 5_655
Fe1 Fe1 Fe1 59.622(13) 2_556 5_655
Fe1 Fe1 Fe1 60.0 6_665 5_655
N3 Fe1 Fe1 161.130(18) . 3_755
N1 Fe1 Fe1 45.035(8) 1_655 3_755
N2 Fe1 Fe1 102.463(13) 1_655 3_755
Fe1 Fe1 Fe1 60.709(13) 4_665 3_755
Fe1 Fe1 Fe1 146.071(5) 4_666 3_755
Fe1 Fe1 Fe1 60.981(12) 2 3_755
Fe1 Fe1 Fe1 145.934(4) 2_556 3_755
Fe1 Fe1 Fe1 120.733(9) 6_665 3_755
Fe1 Fe1 Fe1 120.593(10) 5_655 3_755
N3 Fe1 Fe1 91.014(13) . 3_756
N1 Fe1 Fe1 102.514(13) 1_655 3_756
N2 Fe1 Fe1 45.263(8) 1_655 3_756
Fe1 Fe1 Fe1 146.071(5) 4_665 3_756
Fe1 Fe1 Fe1 60.692(13) 4_666 3_756
Fe1 Fe1 Fe1 145.934(4) 2 3_756
Fe1 Fe1 Fe1 60.964(12) 2_556 3_756
Fe1 Fe1 Fe1 120.725(9) 6_665 3_756
Fe1 Fe1 Fe1 120.584(10) 5_655 3_756
Fe1 Fe1 Fe1 107.855(19) 3_755 3_756
N3 Fe1 Fe1 90.546(14) . 5_645
N1 Fe1 Fe1 44.694(5) 1_655 5_645
N2 Fe1 Fe1 134.989(10) 1_655 5_645
Fe1 Fe1 Fe1 60.111(12) 4_665 5_645
Fe1 Fe1 Fe1 60.120(12) 4_666 5_645
Fe1 Fe1 Fe1 120.473(10) 2 5_645
Fe1 Fe1 Fe1 120.464(10) 2_556 5_645
Fe1 Fe1 Fe1 60.667(17) 6_665 5_645
Fe1 Fe1 Fe1 120.667(17) 5_655 5_645
Fe1 Fe1 Fe1 89.728(6) 3_755 5_645
Fe1 Fe1 Fe1 89.728(6) 3_756 5_645
Fe1 N1 Fe1 89.930(16) 2_445 6_665
Fe1 N1 Fe1 179.241(16) 2_445 1_455
Fe1 N1 Fe1 90.612(11) 6_665 1_455
Fe1 N1 Fe1 90.612(11) 2_445 4_565
Fe1 N1 Fe1 179.241(16) 6_665 4_565
Fe1 N1 Fe1 88.851(16) 1_455 4_565
Fe1 N1 Fe1 90.612(11) 2_445 3_655
Fe1 N1 Fe1 88.851(16) 6_665 3_655
Fe1 N1 Fe1 89.930(16) 1_455 3_655
Fe1 N1 Fe1 90.612(11) 4_565 3_655
Fe1 N1 Fe1 88.851(16) 2_445 5_545
Fe1 N1 Fe1 90.612(11) 6_665 5_545
Fe1 N1 Fe1 90.612(11) 1_455 5_545
Fe1 N1 Fe1 89.930(16) 4_565 5_545
Fe1 N1 Fe1 179.241(16) 3_655 5_545
Fe1 N2 Fe1 179.576(18) 4_676 1_455
Fe1 N2 Fe1 88.871(16) 4_676 6_675
Fe1 N2 Fe1 90.828(10) 1_455 6_675
Fe1 N2 Fe1 90.828(10) 4_676 2_456
Fe1 N2 Fe1 88.871(16) 1_455 2_456
Fe1 N2 Fe1 89.475(17) 6_675 2_456
Fe1 N2 Fe1 89.475(17) 4_676 5_655
Fe1 N2 Fe1 90.828(10) 1_455 5_655
Fe1 N2 Fe1 90.828(10) 6_675 5_655
Fe1 N2 Fe1 179.576(18) 2_456 5_655
Fe1 N2 Fe1 90.828(10) 4_676 3_656
Fe1 N2 Fe1 89.475(17) 1_455 3_656
Fe1 N2 Fe1 179.576(18) 6_675 3_656
Fe1 N2 Fe1 90.828(10) 2_456 3_656
Fe1 N2 Fe1 88.871(16) 5_655 3_656
Fe1 N3 Fe1 179.665(18) 6_665 2_556
Fe1 N3 Fe1 89.939(16) 6_665 4_666
Fe1 N3 Fe1 90.299(11) 2_556 4_666
Fe1 N3 Fe1 90.299(11) 6_665 .
Fe1 N3 Fe1 89.939(16) 2_556 .
Fe1 N3 Fe1 89.464(17) 4_666 .
Fe1 N3 Fe1 90.299(11) 6_665 5_655
Fe1 N3 Fe1 89.464(17) 2_556 5_655
Fe1 N3 Fe1 179.665(18) 4_666 5_655
Fe1 N3 Fe1 90.299(11) . 5_655
Fe1 N3 Fe1 89.464(17) 6_665 3_656
Fe1 N3 Fe1 90.299(11) 2_556 3_656
Fe1 N3 Fe1 90.299(11) 4_666 3_656
Fe1 N3 Fe1 179.665(18) . 3_656
Fe1 N3 Fe1 89.939(16) 5_655 3_656

loop_
_geom_bond_atom_site_label_1
_geom_bond_atom_site_label_2
_geom_bond_distance
_geom_bond_site_symmetry_2
Fe1 N3 1.9096(3) .
Fe1 N1 1.9195(3) 1_655
Fe1 N2 1.9277(3) 1_655
Fe1 Fe1 2.6873(5) 4_665
Fe1 Fe1 2.6879(5) 4_666
Fe1 Fe1 2.6985(5) 2
Fe1 Fe1 2.6992(5) 2_556
Fe1 Fe1 2.7076(5) 6_665
Fe1 Fe1 2.7076(5) 5_655
Fe1 Fe1 2.7130(5) 3_755
Fe1 Fe1 2.7136(5) 3_756
Fe1 Fe1 2.7291(5) 5_645
N1 Fe1 1.9195(3) 2_445
N1 Fe1 1.9195(3) 6_665
N1 Fe1 1.9195(3) 1_455
N1 Fe1 1.9195(3) 4_565
N1 Fe1 1.9195(3) 3_655
N1 Fe1 1.9195(3) 5_545
N2 Fe1 1.9277(3) 4_676
N2 Fe1 1.9277(3) 1_455
N2 Fe1 1.9277(3) 6_675
N2 Fe1 1.9277(3) 2_456
N2 Fe1 1.9277(3) 5_655
N2 Fe1 1.9277(3) 3_656
N3 Fe1 1.9096(3) 6_665
N3 Fe1 1.9096(3) 2_556
N3 Fe1 1.9096(3) 4_666
N3 Fe1 1.9096(3) 5_655
N3 Fe1 1.9096(3) 3_656
